data_2014958
loop_
_publ_author_name
'Bogdanovi\'c, Goran A.'
'Ja\'cimovi\'c, \<Zeljko K.'
'Leovac, Vukadin M.'

_publ_section_title
;Transition metal complexes with pyrazole-based ligands. XXII.
 Di-\m-thiocyanato-bis[(3,5-dimethyl-1<i>H</i>-pyrazole-1-carboxamidine-\k^2^<i>N</i>,<i>N</i>')(thiocyanato-\k<i>N</i>)copper(II)]
 and a redetermination of
 bis(3,5-dimethyl-1<i>H</i>-pyrazole-1-carboxamidine-\k^2^<i>N</i>,<i>N</i>')bis(nitrato-\k<i>O</i>)copper(II)
;
_journal_coeditor_code AV1248
_journal_issue 8
_journal_name_full 'Acta Crystallographica Section C'
_journal_page_first m376
_journal_page_last m379
_journal_paper_doi 10.1107/S0108270105018913
_journal_volume 61
_journal_year 2005
_chemical_formula_iupac '[Cu2 (N C S)4 (C6 H10 N4)2]2'
_chemical_formula_moiety 'C16 H20 Cu2 N12 S4'
_chemical_formula_sum 'C16 H20 Cu2 N12 S4'
_chemical_formula_weight 635.76
_chemical_name_systematic
;
Di-\m-thiocyanato-bis[(3,5-dimethyl-1H-pyrazole-1-carboxamidine-
\k^2^N,N')(thiocyanato-\kN)copper(II)]
;
_space_group_IT_number 2
_symmetry_cell_setting triclinic
_symmetry_space_group_name_Hall '-P 1'
_symmetry_space_group_name_H-M 'P -1'
_audit_creation_method 'WinGX routine CIF_UPDATE'
_cell_angle_alpha 70.35(2)
_cell_angle_beta 86.00(2)
_cell_angle_gamma 67.06(2)
_cell_formula_units_Z 1
_cell_length_a 7.172(2)
_cell_length_b 8.742(3)
_cell_length_c 11.360(3)
_cell_measurement_reflns_used 23
_cell_measurement_temperature 293(2)
_cell_measurement_theta_max 15.596
_cell_measurement_theta_min 12.231
_cell_volume 616.2(3)
_computing_cell_refinement 'Please provide missing details'
_computing_data_collection 'CAD-4 Software (Enraf--Nonius, 1989)'
_computing_data_reduction 'XCAD4 (Harms & Wocadlo, 1995)'
_computing_molecular_graphics 'CAMERON (Watkin et al.) and ORTEPIII (Burnett & Johnson, 1996)'
_computing_publication_material 'PARST (Nardelli, 1995) and WinGX (Farrugia, 1999)'
_computing_structure_refinement 'SHELXL97 (Sheldrick, 1997)'
_computing_structure_solution 'SHELXS97 (Sheldrick, 1997)'
_diffrn_measured_fraction_theta_full 0.997
_diffrn_measured_fraction_theta_max 0.997
_diffrn_measurement_device_type 'Enraf--Nonius CAD-4'
_diffrn_measurement_method \w/2\q
_diffrn_radiation_type MoK\a
_diffrn_radiation_wavelength 0.71073
_diffrn_reflns_av_R_equivalents 0.0206
_diffrn_reflns_limit_h_max 9
_diffrn_reflns_limit_h_min 0
_diffrn_reflns_limit_k_max 11
_diffrn_reflns_limit_k_min -10
_diffrn_reflns_limit_l_max 14
_diffrn_reflns_limit_l_min -14
_diffrn_reflns_number 2906
_diffrn_reflns_theta_full 27.01
_diffrn_reflns_theta_max 27.01
_diffrn_reflns_theta_min 1.91
_diffrn_standards_decay_% 0
_diffrn_standards_interval_time 60
_diffrn_standards_number 3
_exptl_absorpt_coefficient_mu 2.097
_exptl_absorpt_correction_T_max 0.8251
_exptl_absorpt_correction_T_min 0.7512
_exptl_absorpt_correction_type gaussian
_exptl_absorpt_process_details '(PLATON; Spek, 2003)'
_exptl_crystal_colour 'dark green'
_exptl_crystal_density_diffrn 1.713
_exptl_crystal_density_method 'not measured'
_exptl_crystal_description prismatic
_exptl_crystal_F_000 322
_exptl_crystal_size_max 0.22
_exptl_crystal_size_mid 0.14
_exptl_crystal_size_min 0.10
_refine_diff_density_max 0.781
_refine_diff_density_min -0.514
_refine_ls_extinction_method none
_refine_ls_goodness_of_fit_ref 1.071
_refine_ls_hydrogen_treatment mixed
_refine_ls_matrix_type full
_refine_ls_number_parameters 165
_refine_ls_number_reflns 2685
_refine_ls_number_restraints 0
_refine_ls_restrained_S_all 1.071
_refine_ls_R_factor_gt 0.0423
_refine_ls_shift/su_max 0.001
_refine_ls_structure_factor_coef Fsqd
_refine_ls_weighting_details 'calc w = 1/[\s^2^(Fo^2^)+(0.0738P)^2^+0.1077P] where P=(Fo^2^+2Fc^2^)/3'
_refine_ls_weighting_scheme calc
_refine_ls_wR_factor_ref 0.1250
_reflns_number_gt 2096
_reflns_number_total 2685
_reflns_threshold_expression I>2\s(I)
_cod_data_source_file av1248.cif
_cod_data_source_block I
_cod_database_code 2014958
_cod_database_fobs_code 2014958

loop_
_symmetry_equiv_pos_as_xyz
'x, y, z'
'-x, -y, -z'

loop_
_atom_site_label
_atom_site_fract_x
_atom_site_fract_y
_atom_site_fract_z
_atom_site_U_iso_or_equiv
_atom_site_adp_type
_atom_site_calc_flag
_atom_site_refinement_flags
_atom_site_occupancy
_atom_site_disorder_assembly
_atom_site_disorder_group
_atom_site_type_symbol
Cu 0.23969(7) 0.91961(5) 0.87042(4) 0.03903(17) Uani d . 1 . . Cu
S1A 0.3429(2) 1.09600(16) 1.19374(10) 0.0579(3) Uani d . 1 . . S
S1B -0.23778(17) 1.49593(13) 0.73762(10) 0.0573(3) Uani d . 1 . . S
N1 0.2346(4) 0.8647(3) 0.7152(2) 0.0330(6) Uani d . 1 . . N
N2 0.2471(4) 0.6952(3) 0.7386(2) 0.0319(6) Uani d . 1 . . N
N3 0.2776(5) 0.6719(4) 0.9417(3) 0.0397(7) Uani d . 1 . . N
H1N3 0.280(6) 0.618(5) 1.020(4) 0.044(11) Uiso d . 1 . . H
N4 0.2592(6) 0.4366(4) 0.8971(3) 0.0491(8) Uani d . 1 . . N
H1N4 0.291(6) 0.369(6) 0.974(4) 0.051(12) Uiso d . 1 . . H
H2N4 0.2056 0.4280 0.8420 0.075(17) Uiso d . 1 . . H
N5A 0.2879(6) 0.9436(4) 1.0279(3) 0.0512(8) Uani d . 1 . . N
N5B 0.0809(6) 1.1697(4) 0.7971(3) 0.0551(9) Uani d . 1 . . N
C1 0.2607(5) 0.5961(4) 0.8665(3) 0.0328(7) Uani d . 1 . . C
C2 0.2676(5) 0.6583(4) 0.6297(3) 0.0350(7) Uani d . 1 . . C
C3 0.2929(7) 0.4861(5) 0.6192(4) 0.0502(9) Uani d . 1 . . C
H3A 0.3100 0.4915 0.5335 0.075 Uiso calc R 1 . . H
H3B 0.1747 0.4615 0.6465 0.075 Uiso calc R 1 . . H
H3C 0.4103 0.3942 0.6707 0.075 Uiso calc R 1 . . H
C4 0.2656(5) 0.8063(5) 0.5373(3) 0.0373(7) Uani d . 1 . . C
H4 0.2766 0.8212 0.4524 0.045 Uiso calc R 1 . . H
C5 0.2439(5) 0.9322(4) 0.5933(3) 0.0346(7) Uani d . 1 . . C
C6 0.2386(6) 1.1133(4) 0.5338(3) 0.0448(9) Uani d . 1 . . C
H6A 0.1126 1.1969 0.5480 0.067 Uiso calc R 1 . . H
H6B 0.2505 1.1374 0.4453 0.067 Uiso calc R 1 . . H
H6C 0.3494 1.1228 0.5695 0.067 Uiso calc R 1 . . H
C7A 0.3107(6) 1.0059(4) 1.0968(3) 0.0390(8) Uani d . 1 . . C
C7B -0.0553(6) 1.3030(5) 0.7727(3) 0.0385(8) Uani d . 1 . . C

loop_
_atom_site_aniso_label
_atom_site_aniso_U_11
_atom_site_aniso_U_22
_atom_site_aniso_U_33
_atom_site_aniso_U_12
_atom_site_aniso_U_13
_atom_site_aniso_U_23
Cu 0.0583(3) 0.0285(2) 0.0341(2) -0.0180(2) 0.00501(19) -0.01405(17)
S1A 0.0864(8) 0.0712(7) 0.0408(5) -0.0453(6) 0.0145(5) -0.0335(5)
S1B 0.0575(6) 0.0409(5) 0.0486(6) -0.0042(5) 0.0064(5) -0.0031(4)
N1 0.0450(16) 0.0232(12) 0.0306(13) -0.0150(11) -0.0008(12) -0.0061(10)
N2 0.0451(16) 0.0255(12) 0.0267(13) -0.0168(12) 0.0006(11) -0.0065(10)
N3 0.061(2) 0.0310(14) 0.0266(14) -0.0196(14) 0.0002(13) -0.0068(12)
N4 0.082(3) 0.0375(16) 0.0342(16) -0.0349(17) -0.0022(16) -0.0050(13)
N5A 0.075(2) 0.0543(19) 0.0434(17) -0.0385(18) 0.0156(16) -0.0259(15)
N5B 0.069(2) 0.0332(16) 0.058(2) -0.0160(16) 0.0181(17) -0.0157(15)
C1 0.0415(18) 0.0263(15) 0.0277(15) -0.0132(13) 0.0004(13) -0.0053(12)
C2 0.0409(18) 0.0370(17) 0.0343(16) -0.0202(14) 0.0034(14) -0.0147(14)
C3 0.077(3) 0.046(2) 0.044(2) -0.036(2) 0.0151(19) -0.0244(17)
C4 0.0457(19) 0.0461(19) 0.0278(15) -0.0254(16) 0.0056(14) -0.0133(14)
C5 0.0388(18) 0.0322(16) 0.0294(15) -0.0154(14) -0.0012(13) -0.0034(13)
C6 0.057(2) 0.0344(18) 0.0402(19) -0.0238(17) 0.0025(17) -0.0016(15)
C7A 0.058(2) 0.0344(16) 0.0297(16) -0.0242(16) 0.0103(15) -0.0107(14)
C7B 0.055(2) 0.0371(18) 0.0316(16) -0.0254(17) 0.0101(15) -0.0136(14)

loop_
_atom_type_symbol
_atom_type_description
_atom_type_scat_dispersion_real
_atom_type_scat_dispersion_imag
_atom_type_scat_source
C C 0.0033 0.0016 'International Tables Vol C Tables 4.2.6.8 and 6.1.1.4'
H H 0.0000 0.0000 'International Tables Vol C Tables 4.2.6.8 and 6.1.1.4'
N N 0.0061 0.0033 'International Tables Vol C Tables 4.2.6.8 and 6.1.1.4'
Cu Cu 0.3201 1.2651 'International Tables Vol C Tables 4.2.6.8 and 6.1.1.4'
S S 0.1246 0.1234 'International Tables Vol C Tables 4.2.6.8 and 6.1.1.4'

loop_
_geom_angle_atom_site_label_1
_geom_angle_atom_site_label_2
_geom_angle_atom_site_label_3
_geom_angle
_geom_angle_publ_flag
N5B Cu N5A 91.99(15) yes
N5B Cu N3 154.40(16) yes
N5A Cu N3 95.67(13) yes
N5B Cu N1 95.62(13) yes
N5A Cu N1 170.81(13) yes
N3 Cu N1 79.60(11) yes
C5 N1 N2 106.5(3) no
C5 N1 Cu 140.1(2) no
N2 N1 Cu 112.92(18) no
C2 N2 N1 110.1(2) no
C2 N2 C1 135.0(3) no
N1 N2 C1 114.3(2) no
C1 N3 Cu 117.7(2) no
C1 N3 H1N3 117(3) no
Cu N3 H1N3 124(3) no
C1 N4 H1N4 118(3) no
C1 N4 H2N4 111.0 no
H1N4 N4 H2N4 130 no
C7A N5A Cu 159.6(3) no
C7B N5B Cu 160.1(3) no
N3 C1 N4 126.9(3) no
N3 C1 N2 114.8(3) no
N4 C1 N2 118.2(3) no
C4 C2 N2 106.3(3) no
C4 C2 C3 128.4(3) no
N2 C2 C3 125.3(3) no
C2 C3 H3A 109.5 no
C2 C3 H3B 109.5 no
H3A C3 H3B 109.5 no
C2 C3 H3C 109.5 no
H3A C3 H3C 109.5 no
H3B C3 H3C 109.5 no
C2 C4 C5 107.5(3) no
C2 C4 H4 126.3 no
C5 C4 H4 126.3 no
N1 C5 C4 109.5(3) no
N1 C5 C6 121.7(3) no
C4 C5 C6 128.7(3) no
C5 C6 H6A 109.5 no
C5 C6 H6B 109.5 no
H6A C6 H6B 109.5 no
C5 C6 H6C 109.5 no
H6A C6 H6C 109.5 no
H6B C6 H6C 109.5 no
N5A C7A S1A 179.5(3) no
N5B C7B S1B 176.7(4) no

loop_
_geom_bond_atom_site_label_1
_geom_bond_atom_site_label_2
_geom_bond_site_symmetry_2
_geom_bond_distance
_geom_bond_publ_flag
Cu S1A 2_677 2.993(2) yes
Cu N1 . 1.983(3) yes
Cu N3 . 1.952(3) yes
Cu N5A . 1.939(3) yes
Cu N5B . 1.933(3) yes
S1A C7A . 1.627(4) no
S1B C7B . 1.617(4) no
N1 N2 . 1.382(3) yes
N1 C5 . 1.318(4) yes
N2 C1 . 1.407(4) no
N2 C2 . 1.364(4) yes
N3 C1 . 1.281(4) yes
N3 H1N3 . 0.85(4) no
N4 C1 . 1.323(4) yes
N4 H1N4 . 0.86(4) no
N4 H2N4 . 0.795 no
N5A C7A . 1.144(5) no
N5B C7B . 1.151(5) no
C2 C3 . 1.490(5) no
C2 C4 . 1.360(5) yes
C3 H3A . 0.9600 no
C3 H3B . 0.9600 no
C3 H3C . 0.9600 no
C4 C5 . 1.402(5) yes
C4 H4 . 0.9300 no
C5 C6 . 1.484(4) no
C6 H6A . 0.9600 no
C6 H6B . 0.9600 no
C6 H6C . 0.9600 no

loop_
_geom_hbond_atom_site_label_D
_geom_hbond_atom_site_label_H
_geom_hbond_atom_site_label_A
_geom_hbond_site_symmetry_A
_geom_hbond_distance_DH
_geom_hbond_distance_HA
_geom_hbond_distance_DA
_geom_hbond_angle_DHA
_geom_hbond_publ_flag
N4 H1N4 S1A 1_545 0.86(4) 2.74(4) 3.567(4) 162(4) yes
N3 H1N3 S1B 2_577 0.85(4) 2.63(4) 3.477(3) 170(4) yes
